data_7107754
loop_
_publ_author_name
'Jhen-Yi Lee'
'Yao-Huei Huang'
'Shu-Ya Liu'
'Shun-Chu Cheng'
'Yang-Ming Jhou'
'Jenn-Huei Lii'
'Hon Man Lee'

_publ_section_title
;
 Formation of CC-type palladacycles with assistance from an apparently
 innocent NH(CO) functional group
;
_journal_name_full Chem.Commun.
_journal_page_first 5632
_journal_paper_doi 10.1039/c2cc31299a
_journal_volume 48
_journal_year 2012
_chemical_formula_moiety 'C33 H27 Cl N4 O Pd, C H2 Cl2'
_chemical_formula_sum 'C34 H29 Cl3 N4 O Pd'
_chemical_formula_weight 722.36
_space_group_IT_number 2
_symmetry_cell_setting triclinic
_symmetry_Int_Tables_number 2
_symmetry_space_group_name_Hall '-P 1'
_symmetry_space_group_name_H-M 'P -1'
_atom_sites_solution_hydrogens geom
_atom_sites_solution_primary direct
_atom_sites_solution_secondary difmap
_audit_creation_method SHELXL-97
_cell_angle_alpha 80.665(2)
_cell_angle_beta 89.264(2)
_cell_angle_gamma 73.218(2)
_cell_formula_units_Z 2
_cell_length_a 9.8587(2)
_cell_length_b 11.1511(3)
_cell_length_c 15.0170(4)
_cell_measurement_reflns_used 2842
_cell_measurement_temperature 150(2)
_cell_measurement_theta_max 22.5
_cell_measurement_theta_min 2.6
_cell_volume 1558.65(7)
_computing_cell_refinement 'SAINT (Bruker, 2007)'
_computing_data_collection 'APEX2 (Bruker, 2007)'
_computing_data_reduction 'SAINT (Bruker, 2007)'
_computing_molecular_graphics 'SHELXTL (Sheldrick, 2008)'
_computing_publication_material 'DIAMOND (Brandenburg, 2006)'
_computing_structure_refinement 'SHELXTL (Sheldrick, 2008)'
_computing_structure_solution 'SHELXTL (Sheldrick, 2008)'
_diffrn_ambient_temperature 150(2)
_diffrn_measured_fraction_theta_full 0.990
_diffrn_measured_fraction_theta_max 0.990
_diffrn_measurement_device_type 'Bruker SMART APEXII'
_diffrn_measurement_method \w
_diffrn_radiation_monochromator graphite
_diffrn_radiation_probe x-ray
_diffrn_radiation_type MoK\a
_diffrn_radiation_wavelength 0.71073
_diffrn_reflns_av_R_equivalents 0.0627
_diffrn_reflns_av_sigmaI/netI 0.0937
_diffrn_reflns_limit_h_max 13
_diffrn_reflns_limit_h_min -13
_diffrn_reflns_limit_k_max 15
_diffrn_reflns_limit_k_min -15
_diffrn_reflns_limit_l_max 20
_diffrn_reflns_limit_l_min -19
_diffrn_reflns_number 22102
_diffrn_reflns_theta_full 28.75
_diffrn_reflns_theta_max 28.75
_diffrn_reflns_theta_min 1.38
_diffrn_source 'fine-focus sealed tube'
_diffrn_standards_decay_% 0
_diffrn_standards_interval_count 0
_diffrn_standards_interval_time 0
_diffrn_standards_number 0
_exptl_absorpt_coefficient_mu 0.887
_exptl_absorpt_correction_T_max 0.8425
_exptl_absorpt_correction_T_min 0.8087
_exptl_absorpt_correction_type multi-scan
_exptl_absorpt_process_details 'SADABS (Sheldrick, 2003)'
_exptl_crystal_density_diffrn 1.539
_exptl_crystal_density_method 'not measured'
_exptl_crystal_F_000 732
_exptl_crystal_size_max 0.25
_exptl_crystal_size_mid 0.21
_exptl_crystal_size_min 0.20
_refine_diff_density_max 1.555
_refine_diff_density_min -0.981
_refine_diff_density_rms 0.139
_refine_ls_extinction_method none
_refine_ls_goodness_of_fit_ref 1.082
_refine_ls_hydrogen_treatment constr
_refine_ls_matrix_type full
_refine_ls_number_parameters 388
_refine_ls_number_reflns 8024
_refine_ls_number_restraints 0
_refine_ls_restrained_S_all 1.082
_refine_ls_R_factor_all 0.0988
_refine_ls_R_factor_gt 0.0631
_refine_ls_shift/su_max 0.001
_refine_ls_shift/su_mean 0.000
_refine_ls_structure_factor_coef Fsqd
_refine_ls_weighting_details 'calc w=1/[\s^2^(Fo^2^)+(0.0333P)^2^+8.9357P] where P=(Fo^2^+2Fc^2^)/3'
_refine_ls_weighting_scheme calc
_refine_ls_wR_factor_gt 0.1457
_refine_ls_wR_factor_ref 0.1592
_reflns_number_gt 5539
_reflns_number_total 8024
_reflns_threshold_expression I>2\s
_cod_data_source_file c2cc31299a.txt
_cod_data_source_block grl034
_cod_database_code 7107754

loop_
_symmetry_equiv_pos_as_xyz
'x, y, z'
'-x, -y, -z'

loop_
_atom_site_label
_atom_site_type_symbol
_atom_site_fract_x
_atom_site_fract_y
_atom_site_fract_z
_atom_site_U_iso_or_equiv
_atom_site_adp_type
_atom_site_occupancy
_atom_site_symmetry_multiplicity
_atom_site_calc_flag
_atom_site_refinement_flags
C1 C 0.5233(8) 1.1462(8) 0.5647(6) 0.050(2) Uani 1 1 d .
H1 H 0.4396 1.2004 0.5848 0.060 Uiso 1 1 calc R
C2 C 0.5751(8) 1.1814(7) 0.4847(5) 0.0448(18) Uani 1 1 d .
H2 H 0.5292 1.2616 0.4495 0.054 Uiso 1 1 calc R
C3 C 0.6985(7) 1.0995(6) 0.4520(4) 0.0316(14) Uani 1 1 d .
C4 C 0.7544(8) 1.1344(6) 0.3667(5) 0.0379(16) Uani 1 1 d .
H4 H 0.7082 1.2133 0.3300 0.045 Uiso 1 1 calc R
C5 C 0.8720(8) 1.0566(6) 0.3375(5) 0.0412(17) Uani 1 1 d .
H5 H 0.9072 1.0807 0.2803 0.049 Uiso 1 1 calc R
C6 C 0.9432(7) 0.9398(6) 0.3913(4) 0.0332(15) Uani 1 1 d .
H6 H 1.0265 0.8866 0.3700 0.040 Uiso 1 1 calc R
C7 C 0.8943(6) 0.9015(6) 0.4738(4) 0.0280(13) Uani 1 1 d .
C8 C 0.7697(6) 0.9813(5) 0.5066(4) 0.0281(13) Uani 1 1 d .
C9 C 0.7123(6) 0.9502(6) 0.5912(4) 0.0307(13) Uani 1 1 d .
H9 H 0.7585 0.8726 0.6293 0.037 Uiso 1 1 calc R
C10 C 0.5929(7) 1.0288(7) 0.6190(5) 0.0418(17) Uani 1 1 d .
H10 H 0.5556 1.0047 0.6755 0.050 Uiso 1 1 calc R
C11 C 0.9752(6) 0.7781(5) 0.5306(4) 0.0275(13) Uani 1 1 d .
H11A H 1.0702 0.7480 0.5056 0.033 Uiso 1 1 calc R
H11B H 0.9888 0.7930 0.5926 0.033 Uiso 1 1 calc R
C12 C 0.8584(6) 0.6423(5) 0.4592(4) 0.0271(13) Uani 1 1 d .
H12 H 0.8790 0.6694 0.3986 0.033 Uiso 1 1 calc R
C13 C 0.7813(6) 0.5634(5) 0.4860(4) 0.0251(12) Uani 1 1 d .
H13 H 0.7366 0.5245 0.4481 0.030 Uiso 1 1 calc R
C14 C 0.8542(6) 0.6183(5) 0.6082(4) 0.0218(11) Uani 1 1 d .
C15 C 0.8763(6) 0.6221(5) 0.7041(4) 0.0206(11) Uani 1 1 d .
C16 C 1.0090(6) 0.6274(5) 0.7333(4) 0.0254(12) Uani 1 1 d .
H16 H 1.0802 0.6314 0.6906 0.030 Uiso 1 1 calc R
C17 C 1.0372(6) 0.6271(6) 0.8228(4) 0.0298(13) Uani 1 1 d .
H17 H 1.1262 0.6326 0.8422 0.036 Uiso 1 1 calc R
C18 C 0.9329(7) 0.6184(6) 0.8839(4) 0.0317(14) Uani 1 1 d .
H18 H 0.9505 0.6182 0.9460 0.038 Uiso 1 1 calc R
C19 C 0.8027(6) 0.6101(5) 0.8556(4) 0.0254(12) Uani 1 1 d .
H19 H 0.7334 0.6038 0.8992 0.030 Uiso 1 1 calc R
C20 C 0.7704(6) 0.6107(5) 0.7646(4) 0.0235(12) Uani 1 1 d .
C21 C 0.4591(7) 0.7834(6) 0.8439(5) 0.0361(15) Uani 1 1 d .
H21 H 0.5029 0.8320 0.8015 0.043 Uiso 1 1 calc R
C22 C 0.3816(7) 0.8403(6) 0.9109(5) 0.0378(16) Uani 1 1 d .
H22 H 0.3727 0.9266 0.9143 0.045 Uiso 1 1 calc R
C23 C 0.3172(7) 0.7710(7) 0.9729(4) 0.0361(15) Uani 1 1 d .
H23 H 0.2630 0.8084 1.0194 0.043 Uiso 1 1 calc R
C24 C 0.3334(7) 0.6473(7) 0.9659(5) 0.0373(15) Uani 1 1 d .
H24 H 0.2915 0.5968 1.0081 0.045 Uiso 1 1 calc R
C25 C 0.4110(7) 0.5961(6) 0.8970(4) 0.0321(14) Uani 1 1 d .
H25 H 0.4199 0.5103 0.8918 0.039 Uiso 1 1 calc R
C26 C 0.6995(6) 0.4783(5) 0.6378(4) 0.0225(12) Uani 1 1 d .
H26 H 0.6295 0.4585 0.5993 0.027 Uiso 1 1 calc R
C27 C 0.7931(6) 0.3557(5) 0.6873(4) 0.0249(12) Uani 1 1 d .
C28 C 0.9057(6) 0.1117(6) 0.8213(4) 0.0304(13) Uani 1 1 d .
H28 H 0.9762 0.1498 0.7981 0.036 Uiso 1 1 calc R
C29 C 0.7659(6) 0.1639(5) 0.7902(4) 0.0261(12) Uani 1 1 d .
C30 C 0.6641(7) 0.1060(6) 0.8257(5) 0.0351(15) Uani 1 1 d .
H30 H 0.5677 0.1423 0.8058 0.042 Uiso 1 1 calc R
C31 C 0.7019(8) -0.0028(7) 0.8889(5) 0.0448(18) Uani 1 1 d .
H31 H 0.6318 -0.0418 0.9116 0.054 Uiso 1 1 calc R
C32 C 0.8417(9) -0.0560(6) 0.9198(5) 0.0431(17) Uani 1 1 d .
H32 H 0.8684 -0.1317 0.9631 0.052 Uiso 1 1 calc R
C33 C 0.9418(7) 0.0033(6) 0.8865(5) 0.0377(15) Uani 1 1 d .
H33 H 1.0372 -0.0310 0.9087 0.045 Uiso 1 1 calc R
C34 C 0.2093(7) 0.3013(7) 0.8167(5) 0.0427(17) Uani 1 1 d .
H34A H 0.2288 0.3716 0.7742 0.051 Uiso 1 1 calc R
H34B H 0.1057 0.3231 0.8249 0.051 Uiso 1 1 calc R
Cl1 Cl 0.39190(14) 0.49976(14) 0.69963(11) 0.0297(3) Uani 1 1 d .
Cl2 Cl 0.2967(2) 0.2850(2) 0.92101(13) 0.0549(5) Uani 1 1 d .
Cl3 Cl 0.26593(18) 0.15887(17) 0.77026(13) 0.0443(4) Uani 1 1 d .
N1 N 0.9030(5) 0.6773(4) 0.5347(3) 0.0223(10) Uani 1 1 d .
N2 N 0.7784(5) 0.5487(4) 0.5795(3) 0.0209(10) Uani 1 1 d .
N3 N 0.4744(5) 0.6635(4) 0.8367(3) 0.0248(10) Uani 1 1 d .
N4 N 0.7179(5) 0.2751(5) 0.7262(3) 0.0260(11) Uani 1 1 d .
H4A H 0.6282 0.2960 0.7085 0.031 Uiso 1 1 calc R
O1 O 0.9219(4) 0.3305(4) 0.6951(3) 0.0294(9) Uani 1 1 d .
Pd1 Pd 0.59124(5) 0.57220(4) 0.73428(3) 0.02178(12) Uani 1 1 d .

loop_
_atom_site_aniso_label
_atom_site_aniso_U_11
_atom_site_aniso_U_22
_atom_site_aniso_U_33
_atom_site_aniso_U_23
_atom_site_aniso_U_13
_atom_site_aniso_U_12
C1 0.038(4) 0.052(5) 0.057(5) -0.016(4) 0.009(4) -0.004(4)
C2 0.041(4) 0.035(4) 0.053(5) -0.010(3) -0.010(3) -0.001(3)
C3 0.034(3) 0.026(3) 0.036(4) -0.007(3) -0.010(3) -0.009(3)
C4 0.059(5) 0.023(3) 0.032(4) -0.004(3) -0.007(3) -0.011(3)
C5 0.067(5) 0.034(4) 0.029(4) -0.008(3) 0.006(3) -0.024(4)
C6 0.047(4) 0.025(3) 0.032(4) -0.011(3) 0.013(3) -0.015(3)
C7 0.031(3) 0.029(3) 0.030(3) -0.010(3) 0.006(3) -0.015(3)
C8 0.029(3) 0.026(3) 0.033(3) -0.010(3) -0.001(3) -0.011(2)
C9 0.030(3) 0.032(3) 0.029(3) -0.006(3) 0.002(3) -0.007(3)
C10 0.034(4) 0.042(4) 0.047(4) -0.014(3) 0.012(3) -0.004(3)
C11 0.021(3) 0.027(3) 0.036(4) -0.008(3) 0.003(2) -0.009(2)
C12 0.028(3) 0.027(3) 0.024(3) -0.007(2) 0.005(2) -0.004(2)
C13 0.022(3) 0.030(3) 0.021(3) -0.008(2) -0.002(2) -0.002(2)
C14 0.019(3) 0.019(3) 0.025(3) -0.005(2) 0.003(2) -0.002(2)
C15 0.022(3) 0.022(3) 0.019(3) -0.002(2) -0.003(2) -0.009(2)
C16 0.020(3) 0.028(3) 0.030(3) -0.005(2) 0.003(2) -0.010(2)
C17 0.022(3) 0.036(3) 0.034(4) -0.010(3) -0.007(3) -0.009(3)
C18 0.035(3) 0.036(3) 0.027(3) -0.009(3) -0.004(3) -0.013(3)
C19 0.025(3) 0.032(3) 0.022(3) -0.005(2) -0.001(2) -0.012(2)
C20 0.022(3) 0.023(3) 0.025(3) -0.009(2) -0.003(2) -0.004(2)
C21 0.041(4) 0.038(4) 0.035(4) -0.016(3) 0.005(3) -0.016(3)
C22 0.049(4) 0.032(3) 0.036(4) -0.011(3) 0.004(3) -0.013(3)
C23 0.030(3) 0.046(4) 0.029(4) -0.012(3) 0.001(3) -0.004(3)
C24 0.034(4) 0.048(4) 0.033(4) -0.009(3) 0.005(3) -0.016(3)
C25 0.032(3) 0.034(3) 0.028(3) -0.003(3) 0.003(3) -0.008(3)
C26 0.020(3) 0.030(3) 0.022(3) -0.008(2) 0.002(2) -0.011(2)
C27 0.028(3) 0.028(3) 0.023(3) -0.014(2) 0.007(2) -0.010(2)
C28 0.028(3) 0.030(3) 0.032(4) -0.004(3) 0.005(3) -0.008(3)
C29 0.028(3) 0.025(3) 0.028(3) -0.007(2) 0.001(2) -0.011(2)
C30 0.034(3) 0.042(4) 0.036(4) -0.010(3) 0.006(3) -0.020(3)
C31 0.059(5) 0.043(4) 0.045(4) -0.008(3) 0.007(4) -0.033(4)
C32 0.066(5) 0.027(3) 0.037(4) -0.001(3) -0.001(4) -0.016(3)
C33 0.036(4) 0.035(4) 0.038(4) -0.007(3) 0.004(3) -0.002(3)
C34 0.037(4) 0.041(4) 0.051(5) 0.000(3) -0.001(3) -0.016(3)
Cl1 0.0206(7) 0.0368(8) 0.0361(9) -0.0110(7) 0.0008(6) -0.0122(6)
Cl2 0.0727(14) 0.0632(12) 0.0366(10) -0.0075(9) 0.0034(9) -0.0324(11)
Cl3 0.0329(9) 0.0457(10) 0.0551(12) -0.0126(8) -0.0036(8) -0.0103(7)
N1 0.020(2) 0.024(2) 0.025(3) -0.008(2) 0.0034(19) -0.0065(19)
N2 0.020(2) 0.025(2) 0.021(2) -0.0068(19) 0.0025(18) -0.0089(19)
N3 0.020(2) 0.026(2) 0.031(3) -0.008(2) 0.001(2) -0.009(2)
N4 0.019(2) 0.032(3) 0.030(3) -0.003(2) 0.001(2) -0.012(2)
O1 0.019(2) 0.027(2) 0.041(3) -0.0039(19) 0.0049(18) -0.0062(17)
Pd1 0.0187(2) 0.0247(2) 0.0239(2) -0.00736(17) 0.00153(16) -0.00755(16)

loop_
_atom_type_symbol
_atom_type_description
_atom_type_scat_dispersion_real
_atom_type_scat_dispersion_imag
_atom_type_scat_source
C C 0.0033 0.0016 'International Tables Vol C Tables 4.2.6.8 and 6.1.1.4'
H H 0.0000 0.0000 'International Tables Vol C Tables 4.2.6.8 and 6.1.1.4'
N N 0.0061 0.0033 'International Tables Vol C Tables 4.2.6.8 and 6.1.1.4'
O O 0.0106 0.0060 'International Tables Vol C Tables 4.2.6.8 and 6.1.1.4'
Cl Cl 0.1484 0.1585 'International Tables Vol C Tables 4.2.6.8 and 6.1.1.4'
Pd Pd -0.9988 1.0072 'International Tables Vol C Tables 4.2.6.8 and 6.1.1.4'

loop_
_geom_angle_atom_site_label_1
_geom_angle_atom_site_label_2
_geom_angle_atom_site_label_3
_geom_angle
C2 C1 C10 120.3(7)
C2 C1 H1 119.9
C10 C1 H1 119.9
C1 C2 C3 120.7(7)
C1 C2 H2 119.7
C3 C2 H2 119.7
C8 C3 C4 119.0(6)
C8 C3 C2 119.3(6)
C4 C3 C2 121.6(6)
C5 C4 C3 120.7(6)
C5 C4 H4 119.6
C3 C4 H4 119.6
C4 C5 C6 120.5(6)
C4 C5 H5 119.7
C6 C5 H5 119.7
C7 C6 C5 121.2(6)
C7 C6 H6 119.4
C5 C6 H6 119.4
C6 C7 C8 119.7(6)
C6 C7 C11 119.8(5)
C8 C7 C11 120.5(5)
C9 C8 C3 117.6(6)
C9 C8 C7 123.7(6)
C3 C8 C7 118.8(6)
C10 C9 C8 121.5(6)
C10 C9 H9 119.3
C8 C9 H9 119.3
C9 C10 C1 120.6(7)
C9 C10 H10 119.7
C1 C10 H10 119.7
N1 C11 C7 113.1(5)
N1 C11 H11A 109.0
C7 C11 H11A 109.0
N1 C11 H11B 109.0
C7 C11 H11B 109.0
H11A C11 H11B 107.8
C13 C12 N1 107.9(5)
C13 C12 H12 126.0
N1 C12 H12 126.0
C12 C13 N2 107.3(5)
C12 C13 H13 126.4
N2 C13 H13 126.4
N2 C14 N1 107.4(5)
N2 C14 C15 123.0(5)
N1 C14 C15 129.5(5)
C20 C15 C16 121.8(5)
C20 C15 C14 119.7(5)
C16 C15 C14 118.3(5)
C17 C16 C15 120.9(5)
C17 C16 H16 119.6
C15 C16 H16 119.6
C16 C17 C18 118.5(5)
C16 C17 H17 120.8
C18 C17 H17 120.8
C17 C18 C19 120.8(6)
C17 C18 H18 119.6
C19 C18 H18 119.6
C18 C19 C20 122.2(6)
C18 C19 H19 118.9
C20 C19 H19 118.9
C15 C20 C19 115.9(5)
C15 C20 Pd1 125.1(4)
C19 C20 Pd1 118.5(4)
N3 C21 C22 122.4(6)
N3 C21 H21 118.8
C22 C21 H21 118.8
C23 C22 C21 119.5(6)
C23 C22 H22 120.3
C21 C22 H22 120.3
C24 C23 C22 118.3(6)
C24 C23 H23 120.9
C22 C23 H23 120.9
C23 C24 C25 119.6(6)
C23 C24 H24 120.2
C25 C24 H24 120.2
N3 C25 C24 122.2(6)
N3 C25 H25 118.9
C24 C25 H25 118.9
N2 C26 C27 112.2(4)
N2 C26 Pd1 114.5(4)
C27 C26 Pd1 105.8(4)
N2 C26 H26 108.1
C27 C26 H26 108.1
Pd1 C26 H26 108.1
O1 C27 N4 123.3(6)
O1 C27 C26 124.0(5)
N4 C27 C26 112.7(5)
C33 C28 C29 119.5(6)
C33 C28 H28 120.3
C29 C28 H28 120.3
C28 C29 C30 119.0(6)
C28 C29 N4 123.9(5)
C30 C29 N4 117.0(5)
C31 C30 C29 120.8(7)
C31 C30 H30 119.6
C29 C30 H30 119.6
C30 C31 C32 120.4(7)
C30 C31 H31 119.8
C32 C31 H31 119.8
C33 C32 C31 118.8(7)
C33 C32 H32 120.6
C31 C32 H32 120.6
C32 C33 C28 121.4(7)
C32 C33 H33 119.3
C28 C33 H33 119.3
Cl2 C34 Cl3 111.2(4)
Cl2 C34 H34A 109.4
Cl3 C34 H34A 109.4
Cl2 C34 H34B 109.4
Cl3 C34 H34B 109.4
H34A C34 H34B 108.0
C14 N1 C12 108.8(5)
C14 N1 C11 127.6(5)
C12 N1 C11 123.1(5)
C14 N2 C13 108.6(5)
C14 N2 C26 124.4(5)
C13 N2 C26 126.9(5)
C21 N3 C25 118.1(5)
C21 N3 Pd1 123.7(4)
C25 N3 Pd1 118.1(4)
C27 N4 C29 128.5(5)
C27 N4 H4A 115.8
C29 N4 H4A 115.8
C20 Pd1 C26 87.6(2)
C20 Pd1 N3 94.1(2)
C26 Pd1 N3 177.5(2)
C20 Pd1 Cl1 173.24(16)
C26 Pd1 Cl1 88.19(16)
N3 Pd1 Cl1 89.86(13)

loop_
_geom_bond_atom_site_label_1
_geom_bond_atom_site_label_2
_geom_bond_distance
C1 C2 1.343(11)
C1 C10 1.414(10)
C1 H1 0.9500
C2 C3 1.430(9)
C2 H2 0.9500
C3 C8 1.425(8)
C3 C4 1.428(9)
C4 C5 1.348(10)
C4 H4 0.9500
C5 C6 1.410(9)
C5 H5 0.9500
C6 C7 1.372(8)
C6 H6 0.9500
C7 C8 1.427(8)
C7 C11 1.503(8)
C8 C9 1.417(9)
C9 C10 1.356(8)
C9 H9 0.9500
C10 H10 0.9500
C11 N1 1.488(7)
C11 H11A 0.9900
C11 H11B 0.9900
C12 C13 1.333(8)
C12 N1 1.374(7)
C12 H12 0.9500
C13 N2 1.388(7)
C13 H13 0.9500
C14 N2 1.342(7)
C14 N1 1.347(7)
C14 C15 1.468(8)
C15 C20 1.395(8)
C15 C16 1.406(7)
C16 C17 1.375(8)
C16 H16 0.9500
C17 C18 1.383(9)
C17 H17 0.9500
C18 C19 1.390(8)
C18 H18 0.9500
C19 C20 1.406(8)
C19 H19 0.9500
C20 Pd1 2.008(5)
C21 N3 1.323(7)
C21 C22 1.380(9)
C21 H21 0.9500
C22 C23 1.380(9)
C22 H22 0.9500
C23 C24 1.363(9)
C23 H23 0.9500
C24 C25 1.379(9)
C24 H24 0.9500
C25 N3 1.347(8)
C25 H25 0.9500
C26 N2 1.450(7)
C26 C27 1.494(8)
C26 Pd1 2.035(5)
C26 H26 1.0000
C27 O1 1.222(7)
C27 N4 1.379(7)
C28 C33 1.386(9)
C28 C29 1.386(8)
C28 H28 0.9500
C29 C30 1.399(8)
C29 N4 1.404(7)
C30 C31 1.373(10)
C30 H30 0.9500
C31 C32 1.386(10)
C31 H31 0.9500
C32 C33 1.385(10)
C32 H32 0.9500
C33 H33 0.9500
C34 Cl2 1.756(8)
C34 Cl3 1.777(7)
C34 H34A 0.9900
C34 H34B 0.9900
Cl1 Pd1 2.4217(14)
N3 Pd1 2.124(5)
N4 H4A 0.8800

loop_
_geom_torsion_atom_site_label_1
_geom_torsion_atom_site_label_2
_geom_torsion_atom_site_label_3
_geom_torsion_atom_site_label_4
_geom_torsion
C10 C1 C2 C3 1.9(11)
C1 C2 C3 C8 -2.2(10)
C1 C2 C3 C4 179.3(7)
C8 C3 C4 C5 0.6(9)
C2 C3 C4 C5 179.1(6)
C3 C4 C5 C6 -0.8(10)
C4 C5 C6 C7 0.7(10)
C5 C6 C7 C8 -0.5(9)
C5 C6 C7 C11 -178.2(6)
C4 C3 C8 C9 179.4(5)
C2 C3 C8 C9 0.8(8)
C4 C3 C8 C7 -0.3(8)
C2 C3 C8 C7 -178.9(6)
C6 C7 C8 C9 -179.4(6)
C11 C7 C8 C9 -1.7(9)
C6 C7 C8 C3 0.3(8)
C11 C7 C8 C3 178.0(5)
C3 C8 C9 C10 0.9(9)
C7 C8 C9 C10 -179.4(6)
C8 C9 C10 C1 -1.3(11)
C2 C1 C10 C9 -0.1(12)
C6 C7 C11 N1 -108.0(6)
C8 C7 C11 N1 74.3(7)
N1 C12 C13 N2 -0.3(6)
N2 C14 C15 C20 -32.8(8)
N1 C14 C15 C20 148.3(6)
N2 C14 C15 C16 142.4(5)
N1 C14 C15 C16 -36.5(8)
C20 C15 C16 C17 -2.8(9)
C14 C15 C16 C17 -177.9(5)
C15 C16 C17 C18 1.4(9)
C16 C17 C18 C19 0.1(9)
C17 C18 C19 C20 -0.3(9)
C16 C15 C20 C19 2.4(8)
C14 C15 C20 C19 177.5(5)
C16 C15 C20 Pd1 -168.9(4)
C14 C15 C20 Pd1 6.2(7)
C18 C19 C20 C15 -0.9(8)
C18 C19 C20 Pd1 171.0(5)
N3 C21 C22 C23 -0.1(10)
C21 C22 C23 C24 0.3(10)
C22 C23 C24 C25 -1.0(10)
C23 C24 C25 N3 1.3(10)
N2 C26 C27 O1 16.2(8)
Pd1 C26 C27 O1 -109.3(5)
N2 C26 C27 N4 -165.9(4)
Pd1 C26 C27 N4 68.6(5)
C33 C28 C29 C30 0.2(9)
C33 C28 C29 N4 178.3(6)
C28 C29 C30 C31 -1.5(9)
N4 C29 C30 C31 -179.8(6)
C29 C30 C31 C32 1.1(10)
C30 C31 C32 C33 0.7(10)
C31 C32 C33 C28 -2.0(10)
C29 C28 C33 C32 1.6(10)
N2 C14 N1 C12 -0.9(6)
C15 C14 N1 C12 178.2(5)
N2 C14 N1 C11 170.9(5)
C15 C14 N1 C11 -10.1(9)
C13 C12 N1 C14 0.7(6)
C13 C12 N1 C11 -171.5(5)
C7 C11 N1 C14 -117.6(6)
C7 C11 N1 C12 53.0(7)
N1 C14 N2 C13 0.7(6)
C15 C14 N2 C13 -178.4(5)
N1 C14 N2 C26 -175.3(5)
C15 C14 N2 C26 5.6(8)
C12 C13 N2 C14 -0.3(6)
C12 C13 N2 C26 175.6(5)
C27 C26 N2 C14 -78.8(6)
Pd1 C26 N2 C14 41.8(6)
C27 C26 N2 C13 106.0(6)
Pd1 C26 N2 C13 -133.4(5)
C22 C21 N3 C25 0.4(9)
C22 C21 N3 Pd1 179.5(5)
C24 C25 N3 C21 -1.0(9)
C24 C25 N3 Pd1 179.8(5)
O1 C27 N4 C29 10.5(9)
C26 C27 N4 C29 -167.4(5)
C28 C29 N4 C27 -4.4(9)
C30 C29 N4 C27 173.7(5)
C15 C20 Pd1 C26 28.2(5)
C19 C20 Pd1 C26 -142.9(5)
C15 C20 Pd1 N3 -153.6(5)
C19 C20 Pd1 N3 35.3(5)
C15 C20 Pd1 Cl1 80.2(16)
C19 C20 Pd1 Cl1 -90.8(15)
N2 C26 Pd1 C20 -48.9(4)
C27 C26 Pd1 C20 75.2(4)
N2 C26 Pd1 N3 176(5)
C27 C26 Pd1 N3 -60(5)
N2 C26 Pd1 Cl1 136.5(4)
C27 C26 Pd1 Cl1 -99.5(3)
C21 N3 Pd1 C20 56.0(5)
C25 N3 Pd1 C20 -124.9(5)
C21 N3 Pd1 C26 -169(5)
C25 N3 Pd1 C26 11(5)
C21 N3 Pd1 Cl1 -129.5(5)
C25 N3 Pd1 Cl1 49.6(4)
